data_7030735
loop_
_publ_author_name
'Ritchie, Chris'
'Boyd, Thomas'
'Long, De-Liang'
'Ditzel, Evert'
'Cronin, Leroy'

_publ_section_title
;
 Grafting ligands to direct the self-assembly of Co/Ni2+ substituted
 polyoxometalate clusters
;
_journal_coden_ASTM DTARAF
_journal_issue 9
_journal_name_full 'Dalton Transactions'
_journal_page_first 1587
_journal_page_last 1592
_journal_paper_doi 10.1039/b814076f
_journal_year 2009
_chemical_formula_sum 'C24 H81 Co3 N6 Na2 O56 P W10'
_chemical_formula_weight 3442.19
_space_group_IT_number 15
_symmetry_cell_setting monoclinic
_symmetry_space_group_name_Hall '-C 2yc'
_symmetry_space_group_name_H-M 'C 1 2/c 1'
_atom_sites_solution_hydrogens geom
_atom_sites_solution_primary direct
_atom_sites_solution_secondary difmap
_audit_creation_method SHELXL-97
_cell_angle_alpha 90.00
_cell_angle_beta 106.846(2)
_cell_angle_gamma 90.00
_cell_formula_units_Z 4
_cell_length_a 19.8809(6)
_cell_length_b 15.1911(4)
_cell_length_c 25.0011(7)
_cell_measurement_reflns_used 2494
_cell_measurement_temperature 100(2)
_cell_measurement_theta_max 37.6
_cell_measurement_theta_min 4.4
_cell_volume 7226.6(4)
_computing_cell_refinement 'Bruker Apex2'
_computing_data_collection 'Bruker Apex2'
_computing_data_reduction 'Bruker Apex2'
_computing_structure_refinement 'SHELXL-97 (Sheldrick, 1997)'
_computing_structure_solution 'SHELXL-97 (sHELDRICK, 1997'
_diffrn_ambient_temperature 100(2)
_diffrn_measured_fraction_theta_full 0.999
_diffrn_measured_fraction_theta_max 0.999
_diffrn_measurement_device_type 'Bruker Apex2'
_diffrn_measurement_method '\w & \p scans'
_diffrn_radiation_monochromator graphite
_diffrn_radiation_source 'fine-focus sealed tube'
_diffrn_radiation_type MoK\a
_diffrn_radiation_wavelength 0.71073
_diffrn_reflns_av_R_equivalents 0.0591
_diffrn_reflns_av_sigmaI/netI 0.0558
_diffrn_reflns_limit_h_max 24
_diffrn_reflns_limit_h_min -24
_diffrn_reflns_limit_k_max 17
_diffrn_reflns_limit_k_min -18
_diffrn_reflns_limit_l_max 30
_diffrn_reflns_limit_l_min -30
_diffrn_reflns_number 30329
_diffrn_reflns_theta_full 26.00
_diffrn_reflns_theta_max 26.00
_diffrn_reflns_theta_min 1.77
_diffrn_standards_decay_% none
_exptl_absorpt_coefficient_mu 16.657
_exptl_absorpt_correction_T_max 0.2867
_exptl_absorpt_correction_T_min 0.0575
_exptl_absorpt_correction_type empirical
_exptl_absorpt_process_details SADABS
_exptl_crystal_colour red
_exptl_crystal_density_diffrn 3.164
_exptl_crystal_density_meas ?
_exptl_crystal_density_method 'not measured'
_exptl_crystal_description block
_exptl_crystal_F_000 6292
_exptl_crystal_size_max 0.40
_exptl_crystal_size_mid 0.30
_exptl_crystal_size_min 0.10
_refine_diff_density_max 1.67
_refine_diff_density_min -1.57
_refine_diff_density_rms 0.29
_refine_ls_extinction_coef none
_refine_ls_extinction_method none
_refine_ls_goodness_of_fit_ref 1.027
_refine_ls_hydrogen_treatment riding
_refine_ls_matrix_type full
_refine_ls_number_parameters 506
_refine_ls_number_reflns 7112
_refine_ls_number_restraints 12
_refine_ls_restrained_S_all 1.027
_refine_ls_R_factor_all 0.0557
_refine_ls_R_factor_gt 0.0357
_refine_ls_shift/su_max 0.004
_refine_ls_shift/su_mean 0.000
_refine_ls_structure_factor_coef Fsqd
_refine_ls_weighting_details 'calc w=1/[\s^2^(Fo^2^)+(0.0235P)^2^+152.0031P] where P=(Fo^2^+2Fc^2^)/3'
_refine_ls_weighting_scheme calc
_refine_ls_wR_factor_gt 0.0718
_refine_ls_wR_factor_ref 0.0793
_reflns_number_gt 5446
_reflns_number_total 7112
_reflns_threshold_expression >2sigma(I)
_cod_duplicate_entry 7000577
_cod_data_source_file b814076f.txt
_cod_data_source_block cr4-48b
_cod_depositor_comments
;
The following automatic conversions were performed:

'_exptl_crystal_density_meas' value 'none' was changed to '?' - the
value is perceived as not measured.

Automatic conversion script
Id: cif_fix_values 3008 2015-01-20 13:52:24Z robertas 
;
_cod_original_sg_symbol_H-M C2/c
_cod_database_code 7030735

loop_
_symmetry_equiv_pos_as_xyz
'x, y, z'
'-x, y, -z+1/2'
'x+1/2, y+1/2, z'
'-x+1/2, y+1/2, -z+1/2'
'-x, -y, -z'
'x, -y, z-1/2'
'-x+1/2, -y+1/2, -z'
'x+1/2, -y+1/2, z-1/2'

loop_
_atom_site_label
_atom_site_type_symbol
_atom_site_fract_x
_atom_site_fract_y
_atom_site_fract_z
_atom_site_U_iso_or_equiv
_atom_site_adp_type
_atom_site_occupancy
_atom_site_symmetry_multiplicity
_atom_site_calc_flag
_atom_site_refinement_flags
_atom_site_disorder_assembly
_atom_site_disorder_group
W1 W 0.416903(17) 0.22177(2) 0.151105(13) 0.01160(8) Uani 1 1 d . . .
W2 W 0.479384(17) 0.38018(2) 0.388586(13) 0.01057(8) Uani 1 1 d . . .
W3 W 0.312162(17) 0.39856(2) 0.196754(13) 0.01054(8) Uani 1 1 d . . .
W4 W 0.587514(17) 0.54903(2) 0.350530(13) 0.01031(8) Uani 1 1 d . . .
W5 W 0.402740(18) 0.21952(2) 0.294486(13) 0.01177(8) Uani 1 1 d . . .
Co1 Co 0.40052(6) 0.54421(7) 0.28387(4) 0.0095(2) Uani 1 1 d . . .
Co2 Co 0.03232(15) 0.46117(19) -0.01330(13) 0.0389(8) Uani 0.50 1 d P . 1
Na1 Na 0.1624(8) 0.4657(10) 0.2568(6) 0.033(4) Uiso 0.25 1 d P . 1
Na1' Na 0.1107(12) 0.4976(15) 0.2759(9) 0.073(6) Uiso 0.25 1 d P . 2
P2 P 0.5000 0.38797(19) 0.2500 0.0086(6) Uani 1 2 d S . .
O1 O 0.4167(3) 0.1866(4) 0.2252(2) 0.0119(13) Uani 1 1 d . . .
O2 O 0.3634(3) 0.1422(4) 0.1107(2) 0.0172(14) Uani 1 1 d . . .
O3 O 0.5088(3) 0.1650(3) 0.1693(2) 0.0142(14) Uani 1 1 d . . .
O4 O 0.4926(3) 0.3290(3) 0.2978(2) 0.0123(13) Uani 1 1 d . . .
O5 O 0.5530(3) 0.2845(3) 0.4034(2) 0.0132(13) Uani 1 1 d . . .
O6 O 0.4145(3) 0.2840(3) 0.3627(2) 0.0164(14) Uani 1 1 d . . .
O7 O 0.4728(3) 0.3934(3) 0.4551(2) 0.0141(14) Uani 1 1 d . . .
O8 O 0.4193(3) 0.4590(3) 0.3485(2) 0.0132(14) Uani 1 1 d . . .
O9 O 0.4340(3) 0.4458(3) 0.2285(2) 0.0110(13) Uani 1 1 d . . .
O10 O 0.5593(3) 0.4538(3) 0.3890(2) 0.0137(14) Uani 1 1 d . . .
O11 O 0.5008(3) 0.5843(3) 0.3183(2) 0.0112(13) Uani 1 1 d . . .
O12 O 0.6208(3) 0.6243(3) 0.4036(2) 0.0145(14) Uani 1 1 d . . .
O13 O 0.3846(3) 0.6129(3) 0.2097(2) 0.0082(12) Uani 1 1 d . . .
O14 O 0.3248(3) 0.4804(4) 0.1436(2) 0.0146(14) Uani 1 1 d . . .
O15 O 0.3075(3) 0.4786(3) 0.2475(2) 0.0121(13) Uani 1 1 d . . .
O16 O 0.2253(3) 0.3704(3) 0.1666(2) 0.0145(14) Uani 1 1 d . . .
O17 O 0.3430(3) 0.3084(3) 0.2548(2) 0.0112(13) Uani 1 1 d . . .
O18 O 0.3557(3) 0.3099(4) 0.1556(2) 0.0139(14) Uani 1 1 d . . .
O19 O 0.3455(3) 0.1397(4) 0.3024(2) 0.0158(14) Uani 1 1 d . . .
O20 O 0.3099(3) 0.6419(4) 0.5283(2) 0.0231(16) Uani 1 1 d . . .
O21 O -0.2699(4) 0.1370(5) -0.0683(4) 0.062(3) Uani 1 1 d D . .
O22' O -0.0336(7) 0.4401(8) -0.0905(5) 0.030(3) Uani 0.50 1 d P . .
O22 O 0.0970(7) 0.4686(11) 0.0665(6) 0.068(6) Uani 0.50 1 d PD . .
O23 O 0.0683(4) 0.3136(5) -0.0024(3) 0.053(2) Uani 1 1 d . . .
O24 O 0.0000 0.5063(17) 0.2500 0.074(8) Uiso 0.50 2 d SP . .
O25 O 0.2445(9) 0.3805(10) 0.3277(7) 0.053(4) Uiso 0.50 1 d P . .
O26 O 0.2035(3) 0.2896(4) 0.0630(2) 0.0292(17) Uani 1 1 d . . .
O27 O 0.0000 0.2671(19) 0.2500 0.230(13) Uiso 1 2 d S . .
O31 O -0.2079(7) 0.4408(9) -0.0713(5) 0.034(4) Uani 0.50 1 d P A 2
O32 O -0.1218(8) 0.5070(10) 0.0416(8) 0.060(5) Uani 0.50 1 d P B 2
O33 O -0.0169(8) 0.4000(10) 0.0219(9) 0.068(6) Uani 0.50 1 d P C 2
O34 O 0.0993(10) 0.4375(12) 0.1688(8) 0.073(6) Uiso 0.50 1 d P . .
O35 O -0.1068(12) 0.2933(15) 0.0582(9) 0.101(7) Uiso 0.50 1 d P D 2
O36 O -0.1692(10) 0.2645(11) -0.0706(7) 0.062(5) Uani 0.50 1 d P E 2
O37' O 0.0097(19) 0.360(2) 0.3189(14) 0.074(10) Uiso 0.30 1 d P F 1
O37 O 0.040(2) 0.380(3) 0.3318(17) 0.115(14) Uiso 0.35 1 d P G 2
O37" O 0.1262(15) 0.3892(17) 0.3369(11) 0.070(8) Uiso 0.35 1 d P H 1
N1 N 0.3504(3) 0.6582(4) 0.3081(3) 0.0121(16) Uani 1 1 d . . .
N2 N 0.3443(4) 0.6166(4) 0.4212(3) 0.0144(17) Uani 1 1 d . . .
N3 N -0.0450(7) 0.4447(8) 0.0343(6) 0.034(4) Uiso 0.50 1 d PD . 1
N4 N -0.1618(6) 0.3289(7) -0.0151(5) 0.021(3) Uiso 0.50 1 d PD I 1
C1 C 0.2833(4) 0.6376(5) 0.3203(3) 0.0114(19) Uani 1 1 d . . .
H1A H 0.2614 0.6931 0.3277 0.014 Uiso 1 1 calc R . .
H1B H 0.2506 0.6095 0.2871 0.014 Uiso 1 1 calc R . .
C2 C 0.2935(5) 0.5781(6) 0.3692(3) 0.019(2) Uani 1 1 d . . .
H2A H 0.3118 0.5208 0.3607 0.023 Uiso 1 1 calc R . .
H2B H 0.2477 0.5675 0.3762 0.023 Uiso 1 1 calc R . .
C3 C 0.4113(4) 0.6418(6) 0.4090(3) 0.016(2) Uani 1 1 d . . .
H3A H 0.4355 0.5879 0.4019 0.020 Uiso 1 1 calc R . .
H3B H 0.4428 0.6720 0.4419 0.020 Uiso 1 1 calc R . .
C4 C 0.3970(5) 0.7025(5) 0.3581(3) 0.019(2) Uani 1 1 d . . .
H4A H 0.3744 0.7573 0.3656 0.022 Uiso 1 1 calc R . .
H4B H 0.4419 0.7184 0.3511 0.022 Uiso 1 1 calc R . .
C5 C 0.3371(5) 0.7180(6) 0.2584(3) 0.018(2) Uani 1 1 d . . .
H5A H 0.3782 0.7571 0.2628 0.022 Uiso 1 1 calc R . .
H5B H 0.2958 0.7554 0.2567 0.022 Uiso 1 1 calc R . .
C6 C 0.3594(5) 0.5534(6) 0.4694(3) 0.020(2) Uani 1 1 d . . .
H6A H 0.4061 0.5667 0.4956 0.024 Uiso 1 1 calc R . .
H6B H 0.3607 0.4927 0.4553 0.024 Uiso 1 1 calc R . .
C7 C 0.3043(5) 0.5591(6) 0.5001(3) 0.023(2) Uani 1 1 d . . .
H7A H 0.2569 0.5532 0.4733 0.027 Uiso 1 1 calc R . .
H7B H 0.3110 0.5106 0.5276 0.027 Uiso 1 1 calc R . .
C8 C 0.3239(4) 0.6674(5) 0.2043(3) 0.0152(19) Uiso 1 1 d . . .
H8A H 0.2812 0.6306 0.1980 0.018 Uiso 1 1 calc R . .
H8B H 0.3174 0.7084 0.1725 0.018 Uiso 1 1 calc R . .
C11 C -0.1184(8) 0.4778(11) 0.0088(7) 0.028(5) Uiso 0.50 1 d PD . 1
C12 C -0.1601(11) 0.4199(9) -0.0381(7) 0.033(5) Uani 0.50 1 d PD I 1
C13 C -0.0489(10) 0.3536(9) 0.0546(6) 0.027(5) Uiso 0.50 1 d PD I 1
C14 C -0.0896(8) 0.2908(11) 0.0095(7) 0.030(5) Uiso 0.50 1 d PD I 1
C15 C -0.2041(12) 0.2680(10) -0.0601(7) 0.038(7) Uani 0.50 1 d PD I 1
C16 C -0.2085(9) 0.1788(11) -0.0355(8) 0.043(7) Uani 0.50 1 d PD I 1
C17 C -0.0123(8) 0.5023(12) 0.0855(7) 0.039(5) Uiso 0.50 1 d PD . .
C18 C 0.0634(9) 0.4757(17) 0.1109(8) 0.061(7) Uiso 0.50 1 d PD . .

loop_
_atom_site_aniso_label
_atom_site_aniso_U_11
_atom_site_aniso_U_22
_atom_site_aniso_U_33
_atom_site_aniso_U_23
_atom_site_aniso_U_13
_atom_site_aniso_U_12
W1 0.00883(16) 0.01187(17) 0.01320(15) -0.00224(13) 0.00177(13) -0.00041(14)
W2 0.00946(16) 0.01227(17) 0.00956(15) 0.00187(13) 0.00208(12) 0.00004(14)
W3 0.00734(16) 0.01277(17) 0.01088(15) -0.00039(13) 0.00166(12) -0.00002(13)
W4 0.00965(16) 0.01167(17) 0.00920(15) 0.00013(13) 0.00210(12) -0.00146(13)
W5 0.00918(16) 0.01150(17) 0.01365(16) 0.00173(13) 0.00176(13) -0.00198(14)
Co1 0.0085(5) 0.0113(5) 0.0083(5) 0.0001(4) 0.0019(4) 0.0006(4)
Co2 0.0261(15) 0.0402(17) 0.0503(17) -0.0276(14) 0.0108(13) -0.0008(13)
P2 0.0057(13) 0.0115(15) 0.0082(13) 0.000 0.0015(11) 0.000
O1 0.003(3) 0.018(3) 0.012(3) 0.004(2) -0.002(2) -0.002(2)
O2 0.008(3) 0.021(3) 0.020(3) -0.007(3) 0.000(2) -0.004(3)
O3 0.023(3) 0.005(3) 0.014(3) -0.001(2) 0.005(2) 0.000(2)
O4 0.016(3) 0.011(3) 0.010(3) 0.004(2) 0.004(2) 0.005(2)
O5 0.014(3) 0.009(3) 0.014(3) 0.003(2) 0.000(2) 0.002(2)
O6 0.014(3) 0.009(3) 0.026(3) 0.003(2) 0.004(3) -0.007(2)
O7 0.009(3) 0.015(3) 0.017(3) 0.001(2) 0.002(2) 0.002(2)
O8 0.014(3) 0.012(3) 0.011(3) -0.001(2) 0.001(2) -0.005(2)
O9 0.013(3) 0.010(3) 0.008(3) 0.001(2) 0.000(2) -0.001(2)
O10 0.015(3) 0.011(3) 0.013(3) 0.000(2) 0.001(2) 0.000(2)
O11 0.006(3) 0.011(3) 0.015(3) 0.002(2) 0.001(2) -0.003(2)
O12 0.017(3) 0.014(3) 0.012(3) 0.000(2) 0.004(2) -0.004(3)
O13 0.009(3) 0.004(3) 0.011(3) -0.002(2) 0.002(2) 0.000(2)
O14 0.013(3) 0.015(3) 0.015(3) 0.001(2) 0.003(2) 0.004(2)
O15 0.013(3) 0.012(3) 0.010(3) -0.002(2) 0.000(2) 0.001(2)
O16 0.008(3) 0.016(3) 0.018(3) -0.003(2) 0.002(2) 0.000(2)
O17 0.004(3) 0.017(3) 0.011(3) -0.001(2) -0.001(2) -0.002(2)
O18 0.012(3) 0.018(3) 0.012(3) -0.002(2) 0.004(2) -0.004(2)
O19 0.013(3) 0.014(3) 0.019(3) -0.001(2) 0.003(2) -0.006(2)
O20 0.025(3) 0.029(4) 0.016(3) -0.001(3) 0.006(3) 0.008(3)
O21 0.064(6) 0.061(6) 0.071(6) 0.002(5) 0.034(5) 0.002(5)
O22' 0.042(8) 0.020(7) 0.035(7) -0.015(6) 0.020(6) -0.001(6)
O22 0.028(9) 0.084(11) 0.078(11) -0.061(9) -0.007(8) 0.021(9)
O23 0.058(5) 0.070(5) 0.040(4) -0.030(4) 0.029(4) -0.032(4)
O26 0.034(4) 0.036(4) 0.022(3) -0.005(3) 0.017(3) -0.015(3)
O31 0.028(8) 0.056(9) 0.014(6) 0.008(6) -0.003(6) 0.008(7)
O32 0.025(8) 0.046(9) 0.119(14) -0.033(9) 0.037(9) -0.013(7)
O33 0.034(9) 0.027(9) 0.156(17) -0.027(9) 0.047(10) 0.000(7)
O36 0.090(13) 0.037(10) 0.084(12) 0.020(8) 0.064(10) 0.008(9)
N1 0.004(3) 0.021(4) 0.008(3) -0.004(3) -0.002(3) 0.002(3)
N2 0.012(4) 0.024(4) 0.006(3) 0.003(3) -0.001(3) 0.003(3)
C1 0.003(4) 0.013(4) 0.017(4) 0.002(3) 0.002(3) 0.003(3)
C2 0.013(4) 0.025(5) 0.021(4) 0.005(4) 0.007(4) 0.006(4)
C3 0.005(4) 0.024(5) 0.017(4) -0.007(4) -0.002(3) 0.003(4)
C4 0.015(4) 0.015(5) 0.026(5) -0.006(4) 0.005(4) -0.008(4)
C5 0.020(5) 0.023(5) 0.013(4) 0.006(4) 0.006(4) 0.009(4)
C6 0.018(5) 0.027(5) 0.017(4) 0.004(4) 0.010(4) 0.008(4)
C7 0.028(5) 0.028(5) 0.015(4) 0.005(4) 0.011(4) -0.003(4)
C12 0.039(13) 0.030(11) 0.025(10) 0.008(9) 0.004(10) 0.005(10)
C15 0.050(15) 0.036(13) 0.013(10) 0.003(9) -0.012(11) 0.012(12)
C16 0.026(12) 0.040(13) 0.052(14) -0.003(11) -0.009(11) -0.017(10)

loop_
_atom_type_symbol
_atom_type_description
_atom_type_scat_dispersion_real
_atom_type_scat_dispersion_imag
_atom_type_scat_source
W W -0.8490 6.8722 'International Tables Vol C Tables 4.2.6.8 and 6.1.1.4'
Co Co 0.3494 0.9721 'International Tables Vol C Tables 4.2.6.8 and 6.1.1.4'
Na Na 0.0362 0.0249 'International Tables Vol C Tables 4.2.6.8 and 6.1.1.4'
P P 0.1023 0.0942 'International Tables Vol C Tables 4.2.6.8 and 6.1.1.4'
O O 0.0106 0.0060 'International Tables Vol C Tables 4.2.6.8 and 6.1.1.4'
N N 0.0061 0.0033 'International Tables Vol C Tables 4.2.6.8 and 6.1.1.4'
C C 0.0033 0.0016 'International Tables Vol C Tables 4.2.6.8 and 6.1.1.4'
H H 0.0000 0.0000 'International Tables Vol C Tables 4.2.6.8 and 6.1.1.4'

loop_
_geom_angle_atom_site_label_1
_geom_angle_atom_site_label_2
_geom_angle_atom_site_label_3
_geom_angle
_geom_angle_site_symmetry_1
_geom_angle_site_symmetry_3
O2 W1 O18 103.9(2) . .
O2 W1 O5 101.5(2) . 2_655
O18 W1 O5 91.7(2) . 2_655
O2 W1 O1 101.3(2) . .
O18 W1 O1 87.5(2) . .
O5 W1 O1 156.7(2) 2_655 .
O2 W1 O3 101.7(2) . .
O18 W1 O3 154.3(2) . .
O5 W1 O3 85.5(2) 2_655 .
O1 W1 O3 85.2(2) . .
O2 W1 O4 171.2(2) . 2_655
O18 W1 O4 83.4(2) . 2_655
O5 W1 O4 73.01(19) 2_655 2_655
O1 W1 O4 83.7(2) . 2_655
O3 W1 O4 71.37(19) . 2_655
O7 W2 O8 103.8(2) . .
O7 W2 O6 100.5(3) . .
O8 W2 O6 92.7(2) . .
O7 W2 O10 102.7(2) . .
O8 W2 O10 91.7(2) . .
O6 W2 O10 154.6(2) . .
O7 W2 O5 99.3(2) . .
O8 W2 O5 156.9(2) . .
O6 W2 O5 84.0(2) . .
O10 W2 O5 82.2(2) . .
O7 W2 O4 168.3(2) . .
O8 W2 O4 85.9(2) . .
O6 W2 O4 72.2(2) . .
O10 W2 O4 83.2(2) . .
O5 W2 O4 71.30(19) . .
O16 W3 O15 103.2(3) . .
O16 W3 O14 100.1(2) . .
O15 W3 O14 95.6(2) . .
O16 W3 O17 102.0(2) . .
O15 W3 O17 91.1(2) . .
O14 W3 O17 154.7(2) . .
O16 W3 O18 97.7(2) . .
O15 W3 O18 158.6(2) . .
O14 W3 O18 85.2(2) . .
O17 W3 O18 79.9(2) . .
O16 W3 O9 173.2(2) . .
O15 W3 O9 79.5(2) . .
O14 W3 O9 73.3(2) . .
O17 W3 O9 84.06(19) . .
O18 W3 O9 80.26(19) . .
O12 W4 O11 104.8(3) . .
O12 W4 O10 102.6(2) . .
O11 W4 O10 94.0(2) . .
O12 W4 O14 99.0(2) . 2_655
O11 W4 O14 155.4(2) . 2_655
O10 W4 O14 86.8(2) . 2_655
O12 W4 O13 97.4(2) . 2_655
O11 W4 O13 87.5(2) . 2_655
O10 W4 O13 158.9(2) . 2_655
O14 W4 O13 83.3(2) 2_655 2_655
O12 W4 O9 167.1(2) . 2_655
O11 W4 O9 84.7(2) . 2_655
O10 W4 O9 85.0(2) . 2_655
O14 W4 O9 70.85(19) 2_655 2_655
O13 W4 O9 74.11(19) 2_655 2_655
O19 W5 O17 103.3(2) . .
O19 W5 O1 101.3(2) . .
O17 W5 O1 86.9(2) . .
O19 W5 O3 100.8(2) . 2_655
O17 W5 O3 155.8(2) . 2_655
O1 W5 O3 87.7(2) . 2_655
O19 W5 O6 99.9(2) . .
O17 W5 O6 89.9(2) . .
O1 W5 O6 158.7(2) . .
O3 W5 O6 86.7(2) 2_655 .
O19 W5 O4 171.5(2) . .
O17 W5 O4 82.7(2) . .
O1 W5 O4 84.9(2) . .
O3 W5 O4 73.4(2) 2_655 .
O6 W5 O4 73.8(2) . .
O8 Co1 O11 85.5(2) . .
O8 Co1 O15 88.7(2) . .
O11 Co1 O15 168.2(2) . .
O8 Co1 O13 170.0(2) . .
O11 Co1 O13 96.1(2) . .
O15 Co1 O13 87.9(2) . .
O8 Co1 N1 106.4(2) . .
O11 Co1 N1 96.7(2) . .
O15 Co1 N1 94.8(2) . .
O13 Co1 N1 83.3(2) . .
O8 Co1 O9 92.7(2) . .
O11 Co1 O9 91.8(2) . .
O15 Co1 O9 78.2(2) . .
O13 Co1 O9 77.34(19) . .
N1 Co1 O9 159.6(2) . .
N3 Co2 C17 53.1(6) 5_565 5_565
N3 Co2 C11 49.7(6) 5_565 5_565
C17 Co2 C11 81.1(7) 5_565 5_565
N3 Co2 Co2 75.7(6) 5_565 5_565
C17 Co2 Co2 100.0(6) 5_565 5_565
C11 Co2 Co2 110.1(5) 5_565 5_565
N3 Co2 O22' 87.0(6) 5_565 .
C17 Co2 O22' 37.4(6) 5_565 .
C11 Co2 O22' 116.9(7) 5_565 .
Co2 Co2 O22' 96.3(4) 5_565 .
N3 Co2 O22 99.2(7) 5_565 .
C17 Co2 O22 148.0(8) 5_565 .
C11 Co2 O22 67.5(7) 5_565 .
Co2 Co2 O22 85.7(4) 5_565 .
O22' Co2 O22 173.8(6) . .
N3 Co2 N3 119.1(5) 5_565 .
C17 Co2 N3 125.6(6) 5_565 .
C11 Co2 N3 140.2(6) 5_565 .
Co2 Co2 N3 43.4(3) 5_565 .
O22' Co2 N3 97.9(5) . .
O22 Co2 N3 79.6(6) . .
N3 Co2 O23 146.9(6) 5_565 .
C17 Co2 O23 112.3(6) 5_565 .
C11 Co2 O23 102.6(5) 5_565 .
Co2 Co2 O23 136.9(3) 5_565 .
O22' Co2 O23 92.9(4) . .
O22 Co2 O23 81.7(5) . .
N3 Co2 O23 93.7(4) . .
O34 Na1 O25 133.5(9) . .
O34 Na1 O37" 118.2(10) . .
O25 Na1 O37" 58.0(8) . .
O34 Na1 O15 102.5(8) . .
O25 Na1 O15 68.1(6) . .
O37" Na1 O15 125.7(8) . .
O34 Na1 O19 75.5(6) . 4
O25 Na1 O19 139.6(7) . 4
O37" Na1 O19 141.9(9) . 4
O15 Na1 O19 79.5(4) . 4
O24 Na1' O34 86.5(9) . .
O24 Na1' O37 64.8(11) . .
O34 Na1' O37 110.5(12) . .
O24 Na1' O1 76.1(10) . 4
O34 Na1' O1 110.6(8) . 4
O37 Na1' O1 119.9(12) . 4
O24 Na1' Na1' 3.6(9) . 2
O34 Na1' Na1' 85.3(8) . 2
O37 Na1' Na1' 62.2(10) . 2
O1 Na1' Na1' 79.7(5) 4 2
O4 P2 O4 108.5(4) . 2_655
O4 P2 O9 109.0(3) . 2_655
O4 P2 O9 109.9(3) 2_655 2_655
O4 P2 O9 109.9(3) . .
O4 P2 O9 109.0(3) 2_655 .
O9 P2 O9 110.5(4) 2_655 .
W5 O1 W1 147.6(3) . .
W5 O1 Na1' 101.0(5) . 4_545
W1 O1 Na1' 108.4(5) . 4_545
W5 O3 W1 126.0(3) 2_655 .
P2 O4 W5 127.6(3) . .
P2 O4 W2 126.0(3) . .
W5 O4 W2 88.52(18) . .
P2 O4 W1 124.3(3) . 2_655
W5 O4 W1 89.13(17) . 2_655
W2 O4 W1 89.32(16) . 2_655
W1 O5 W2 126.4(3) 2_655 .
W5 O6 W2 125.5(3) . .
W2 O8 Co1 145.1(3) . .
P2 O9 Co1 122.3(3) . .
P2 O9 W3 127.8(3) . .
Co1 O9 W3 87.30(19) . .
P2 O9 W4 125.2(3) . 2_655
Co1 O9 W4 93.26(18) . 2_655
W3 O9 W4 90.08(16) . 2_655
W4 O10 W2 142.5(3) . .
W4 O11 Co1 144.7(3) . .
C8 O13 W4 128.1(4) . 2_655
C8 O13 Co1 106.3(4) . .
W4 O13 Co1 115.2(2) 2_655 .
W3 O14 W4 125.6(3) . 2_655
W3 O15 Co1 114.8(3) . .
W3 O15 Na1 105.3(4) . .
Co1 O15 Na1 139.8(4) . .
W5 O17 W3 155.0(3) . .
W1 O18 W3 154.3(3) . .
W5 O19 Na1 120.4(4) . 4_545
C17 O22' C18 67.9(11) 5_565 5_565
C17 O22' Co2 62.5(10) 5_565 .
C18 O22' Co2 106.5(10) 5_565 .
C18 O22 Co2 116.8(11) . .
Na1' O24 Na1' 172.8(19) . 2
C18 O34 Na1 146.4(15) . .
C18 O34 Na1' 132.3(14) . .
Na1 O34 Na1' 28.6(7) . .
C4 N1 C1 107.4(6) . .
C4 N1 C5 110.0(6) . .
C1 N1 C5 110.1(6) . .
C4 N1 Co1 111.9(5) . .
C1 N1 Co1 113.7(5) . .
C5 N1 Co1 103.8(5) . .
C6 N2 C3 110.0(6) . .
C6 N2 C2 111.7(6) . .
C3 N2 C2 109.4(6) . .
C13 N3 C11 108.4(13) . .
C13 N3 C17 107.3(13) . .
C11 N3 C17 106.8(12) . .
C13 N3 Co2 173.9(13) . 5_565
C11 N3 Co2 77.5(9) . 5_565
C17 N3 Co2 71.9(9) . 5_565
C13 N3 Co2 113.8(11) . .
C11 N3 Co2 118.4(11) . .
C17 N3 Co2 101.1(10) . .
Co2 N3 Co2 60.9(5) 5_565 .
C12 N4 C14 112.6(13) . .
C12 N4 C15 110.4(11) . .
C14 N4 C15 109.2(12) . .
C2 C1 N1 112.3(6) . .
C1 C2 N2 111.7(7) . .
N2 C3 C4 111.1(6) . .
N1 C4 C3 110.4(7) . .
N1 C5 C8 112.1(7) . .
N2 C6 C7 111.4(7) . .
O20 C7 C6 109.6(7) . .
O13 C8 C5 106.6(6) . .
N3 C11 C12 112.5(14) . .
N3 C11 Co2 52.8(7) . 5_565
C12 C11 Co2 127.3(14) . 5_565
N4 C12 C11 107.9(13) . .
N3 C13 C14 113.6(13) . .
N4 C14 C13 107.6(13) . .
C16 C15 N4 109.5(12) . .
O21 C16 C15 108.1(13) . .
O22' C17 C18 62.2(13) 5_565 .
O22' C17 N3 127.4(17) 5_565 .
C18 C17 N3 109.2(15) . .
O22' C17 Co2 80.1(12) 5_565 5_565
C18 C17 Co2 113.9(14) . 5_565
N3 C17 Co2 55.0(7) . 5_565
O22' C18 O22 91.6(15) 5_565 .
O22' C18 C17 49.9(11) 5_565 .
O22 C18 C17 108.7(15) . .
O22' C18 O34 134.7(18) 5_565 .
O22 C18 O34 120.1(15) . .
C17 C18 O34 129.4(17) . .

loop_
_geom_bond_atom_site_label_1
_geom_bond_atom_site_label_2
_geom_bond_distance
_geom_bond_site_symmetry_2
W1 O2 1.730(5) .
W1 O18 1.835(6) .
W1 O5 1.897(6) 2_655
W1 O1 1.929(5) .
W1 O3 1.952(6) .
W1 O4 2.488(5) 2_655
W2 O7 1.716(6) .
W2 O8 1.780(5) .
W2 O6 1.932(5) .
W2 O10 1.941(6) .
W2 O5 2.018(5) .
W2 O4 2.484(5) .
W3 O16 1.725(5) .
W3 O15 1.778(5) .
W3 O14 1.889(6) .
W3 O17 1.960(5) .
W3 O18 2.033(6) .
W3 O9 2.428(5) .
W4 O12 1.731(5) .
W4 O11 1.761(5) .
W4 O10 1.910(5) .
W4 O14 2.000(6) 2_655
W4 O13 2.000(5) 2_655
W4 O9 2.461(5) 2_655
W5 O19 1.713(6) .
W5 O17 1.881(5) .
W5 O1 1.899(5) .
W5 O3 1.917(5) 2_655
W5 O6 1.921(6) .
W5 O4 2.424(5) .
Co1 O8 2.020(5) .
Co1 O11 2.023(5) .
Co1 O15 2.065(5) .
Co1 O13 2.070(5) .
Co1 N1 2.169(7) .
Co1 O9 2.265(5) .
Co2 N3 1.568(13) 5_565
Co2 C17 1.819(19) 5_565
Co2 C11 1.921(17) 5_565
Co2 Co2 1.995(6) 5_565
Co2 O22' 2.019(13) .
Co2 O22 2.040(14) .
Co2 N3 2.213(16) .
Co2 O23 2.345(9) .
Na1 O34 2.24(2) .
Na1 O25 2.41(2) .
Na1 O37" 2.59(3) .
Na1 O15 2.967(18) .
Na1 O19 3.011(16) 4
Na1' O24 2.11(2) .
Na1' O34 2.77(3) .
Na1' O37 2.88(5) .
Na1' O1 2.92(2) 4
Na1' Na1' 4.21(5) 2
P2 O4 1.535(5) .
P2 O4 1.535(5) 2_655
P2 O9 1.541(5) 2_655
P2 O9 1.541(5) .
O1 Na1' 2.92(2) 4_545
O3 W5 1.917(5) 2_655
O4 W1 2.488(5) 2_655
O5 W1 1.897(6) 2_655
O9 W4 2.461(5) 2_655
O13 C8 1.436(9) .
O13 W4 2.000(5) 2_655
O14 W4 2.000(6) 2_655
O19 Na1 3.011(16) 4_545
O20 C7 1.430(10) .
O21 C16 1.409(14) .
O22' C17 1.24(2) 5_565
O22' C18 1.44(3) 5_565
O22 C18 1.456(17) .
O24 Na1' 2.11(2) 2
O34 C18 1.53(3) .
N1 C4 1.484(10) .
N1 C1 1.487(10) .
N1 C5 1.498(10) .
N2 C6 1.501(10) .
N2 C3 1.501(11) .
N2 C2 1.513(10) .
N3 C13 1.485(15) .
N3 C11 1.500(15) .
N3 C17 1.531(16) .
N3 Co2 1.568(13) 5_565
N4 C12 1.503(15) .
N4 C14 1.505(15) .
N4 C15 1.509(15) .
C1 C2 1.486(11) .
C3 C4 1.530(12) .
C5 C8 1.510(11) .
C6 C7 1.512(12) .
C11 C12 1.508(16) .
C11 Co2 1.921(17) 5_565
C13 C14 1.519(16) .
C15 C16 1.501(16) .
C17 O22' 1.24(2) 5_565
C17 C18 1.508(16) .
C17 Co2 1.819(19) 5_565
C18 O22' 1.44(3) 5_565
